data_7027248
loop_
_publ_author_name
'Gibson, Vernon C.'
'Newton, Claire'
'Redshaw, Carl'
'Solan, Gregory A.'
'White, Andrew J. P.'
'Williams, David J.'

_publ_section_title
;
 Chromium ethylene polymerisation catalysts bearing reduced Schiff-base
 N,O-chelate ligands
;
_journal_issue 6
_journal_name_full 'Journal of the Chemical Society, Dalton Transactions'
_journal_page_first 827
_journal_paper_doi 10.1039/a900118b
_journal_year 1999
_chemical_formula_sum 'C27 H38 Cl2 Cr N3 O'
_chemical_formula_weight 543.50
_chemical_name_systematic
; 
 ? 
;
_space_group_IT_number 14
_symmetry_cell_setting monoclinic
_symmetry_space_group_name_Hall '-P 2yn'
_symmetry_space_group_name_H-M 'P 1 21/n 1'
_atom_sites_solution_hydrogens geom
_atom_sites_solution_primary direct
_atom_sites_solution_secondary difmap
_audit_creation_method SHELXL
_cell_angle_alpha 90.00
_cell_angle_beta 95.832(13)
_cell_angle_gamma 90.00
_cell_formula_units_Z 4
_cell_length_a 9.5664(14)
_cell_length_b 13.048(2)
_cell_length_c 23.432(4)
_cell_measurement_reflns_used 27
_cell_measurement_temperature 293(2)
_cell_measurement_theta_max 22.44
_cell_measurement_theta_min 5.76
_cell_volume 2909.7(8)
_computing_cell_refinement 'Siemens XSCANS'
_computing_data_collection 'Siemens XSCANS'
_computing_data_reduction 'Siemens SHELXTL'
_computing_molecular_graphics 'Siemens SHELXTL'
_computing_publication_material 'Siemens SHELXTL'
_computing_structure_refinement 'SHELXL-93 (Sheldrick, 1993)'
_computing_structure_solution 'SHELXS-86 (Sheldrick, 1990)'
_diffrn_ambient_temperature 293(2)
_diffrn_measurement_device 'Siemens P4'
_diffrn_measurement_method '\w scans'
_diffrn_radiation_monochromator graphite
_diffrn_radiation_source 'fine-focus sealed tube'
_diffrn_radiation_type CuK\a
_diffrn_radiation_wavelength 1.54178
_diffrn_reflns_av_R_equivalents 0.0601
_diffrn_reflns_av_sigmaI/netI 0.0760
_diffrn_reflns_limit_h_max 10
_diffrn_reflns_limit_h_min 0
_diffrn_reflns_limit_k_max 15
_diffrn_reflns_limit_k_min 0
_diffrn_reflns_limit_l_max 27
_diffrn_reflns_limit_l_min -27
_diffrn_reflns_number 4755
_diffrn_reflns_theta_max 63.96
_diffrn_reflns_theta_min 3.79
_diffrn_standards_interval_count 97
_diffrn_standards_number 3
_exptl_absorpt_coefficient_mu 5.094
_exptl_absorpt_correction_T_max 0.5922
_exptl_absorpt_correction_T_min 0.3736
_exptl_absorpt_correction_type Ellipsoidal
_exptl_crystal_colour Green
_exptl_crystal_density_diffrn 1.241
_exptl_crystal_description plates
_exptl_crystal_F_000 1148
_exptl_crystal_size_max 0.27
_exptl_crystal_size_mid 0.27
_exptl_crystal_size_min 0.10
_refine_diff_density_max 0.438
_refine_diff_density_min -0.477
_refine_diff_density_rms 0.064
_refine_ls_extinction_coef 0.00057(11)
_refine_ls_extinction_expression Fc^*^=kFc[1+0.001xFc^2^\l^3^/sin(2\q)]^-1/4^
_refine_ls_extinction_method SHELXL
_refine_ls_goodness_of_fit_all 1.018
_refine_ls_goodness_of_fit_obs 1.087
_refine_ls_matrix_type full
_refine_ls_number_parameters 324
_refine_ls_number_reflns 4066
_refine_ls_number_restraints 31
_refine_ls_restrained_S_all 1.046
_refine_ls_restrained_S_obs 1.089
_refine_ls_R_factor_all 0.0910
_refine_ls_R_factor_obs 0.0565
_refine_ls_shift/esd_max 0.000
_refine_ls_shift/esd_mean 0.000
_refine_ls_structure_factor_coef Fsqd
_refine_ls_weighting_details 'w=1/[\s^2^(Fo^2^)+(0.0689P)^2^+0.0000P] where P=(Fo^2^+2Fc^2^)/3'
_refine_ls_weighting_scheme calc
_refine_ls_wR_factor_all 0.1464
_refine_ls_wR_factor_obs 0.1267
_reflns_number_observed 3139
_reflns_number_total 4438
_reflns_observed_criterion >2sigma(I)
_cod_data_source_file 900118bsup1.cif
_cod_data_source_block VG9821
_cod_depositor_comments
;
The following automatic conversions were performed:

'_symmetry_cell_setting' value 'Monoclinic' changed to 'monoclinic'
according to /home/saulius/struct/CIF-dictionaries/cif_core.dic
dictionary named 'cif_core.dic' version 2.4.2 from 2011-04-26.

Automatic conversion script
Id: cif_fix_values 1891 2012-01-12 08:04:46Z andrius 

The following automatic conversions were performed:

'_refine_ls_weighting_scheme' value 'calc
w=1/[\s^2^(Fo^2^)+(0.0689P)^2^+0.0000P] where P=(Fo^2^+2Fc^2^)/3' was
changed to 'calc'. New tag '_refine_ls_weighting_details' was
created. The value of the new tag was set to
'w=1/[\s^2^(Fo^2^)+(0.0689P)^2^+0.0000P] where P=(Fo^2^+2Fc^2^)/3'.

Automatic conversion script
Id: cif_fix_values 3143 2015-03-26 13:38:13Z robertas 
;
_cod_original_sg_symbol_H-M P2(1)/n
_cod_original_formula_sum 'C27 H38 N3 O Cl2 Cr'
_cod_database_code 7027248

loop_
_symmetry_equiv_pos_as_xyz
'x, y, z'
'-x+1/2, y+1/2, -z+1/2'
'-x, -y, -z'
'x-1/2, -y-1/2, z-1/2'

loop_
_atom_site_aniso_label
_atom_site_aniso_U_11
_atom_site_aniso_U_22
_atom_site_aniso_U_33
_atom_site_aniso_U_23
_atom_site_aniso_U_13
_atom_site_aniso_U_12
Cr 0.0344(4) 0.0237(3) 0.0360(4) 0.0008(3) -0.0096(3) -0.0032(3)
Cl1 0.0491(7) 0.0504(6) 0.0593(7) 0.0134(5) 0.0076(6) 0.0001(5)
Cl2 0.0372(6) 0.0475(6) 0.0576(7) -0.0001(5) -0.0037(5) -0.0071(5)
O1 0.035(2) 0.0264(13) 0.050(2) 0.0000(12) -0.0181(14) -0.0018(13)
N1 0.038(2) 0.021(2) 0.034(2) 0.0071(13) -0.004(2) 0.0011(15)
N2 0.050(2) 0.034(2) 0.045(2) -0.001(2) -0.007(2) 0.000(2)
N3 0.049(3) 0.038(2) 0.046(2) 0.000(2) -0.011(2) -0.007(2)
C1 0.027(2) 0.024(2) 0.036(2) -0.0011(15) -0.008(2) -0.003(2)
C2 0.029(2) 0.018(2) 0.032(2) 0.0017(14) -0.007(2) -0.001(2)
C3 0.033(2) 0.025(2) 0.039(2) -0.004(2) -0.002(2) 0.001(2)
C4 0.028(2) 0.032(2) 0.040(2) -0.004(2) -0.011(2) -0.003(2)
C5 0.031(2) 0.030(2) 0.039(2) 0.004(2) -0.012(2) 0.000(2)
C6 0.035(2) 0.023(2) 0.037(2) 0.0010(15) -0.008(2) -0.001(2)
C7 0.044(3) 0.024(2) 0.058(3) 0.003(2) -0.018(2) -0.001(2)
C8 0.038(2) 0.019(2) 0.040(2) 0.0041(15) -0.009(2) -0.005(2)
C9 0.042(3) 0.029(2) 0.040(2) 0.002(2) -0.007(2) 0.000(2)
C10 0.059(3) 0.023(2) 0.069(3) 0.001(2) -0.013(3) -0.002(2)
C11 0.078(4) 0.028(2) 0.061(3) 0.012(2) -0.008(3) -0.010(2)
C12 0.065(4) 0.043(2) 0.046(3) 0.009(2) 0.004(2) -0.013(2)
C13 0.047(3) 0.034(2) 0.038(2) 0.000(2) -0.001(2) -0.005(2)
C14 0.031(2) 0.026(2) 0.042(2) 0.000(2) -0.006(2) 0.005(2)
C15 0.029(3) 0.049(3) 0.076(3) 0.000(2) -0.003(2) 0.006(2)
C16 0.074(4) 0.040(2) 0.037(2) 0.003(2) -0.014(2) 0.008(2)
C17 0.054(3) 0.028(2) 0.071(3) -0.005(2) -0.014(3) 0.008(2)
C18 0.039(3) 0.042(2) 0.065(3) -0.013(2) -0.015(2) -0.007(2)
C19 0.074(6) 0.132(8) 0.088(6) -0.078(6) -0.004(5) -0.025(6)
C20 0.039(4) 0.054(4) 0.104(6) 0.012(4) -0.018(4) -0.017(3)
C21 0.048(4) 0.049(3) 0.122(7) 0.002(4) -0.046(5) -0.004(3)
C22 0.050(3) 0.037(2) 0.059(3) -0.006(2) 0.002(2) 0.009(2)
C23 0.077(4) 0.049(3) 0.047(3) -0.002(2) 0.011(3) 0.004(3)
C24 0.053(3) 0.032(2) 0.039(2) -0.004(2) -0.004(2) 0.001(2)
C25 0.074(4) 0.042(3) 0.071(4) -0.019(2) 0.000(3) 0.009(3)
C26 0.056(3) 0.041(2) 0.037(2) 0.004(2) -0.012(2) -0.014(2)
C27 0.090(5) 0.068(4) 0.063(4) 0.027(3) -0.021(4) -0.010(4)

loop_
_atom_site_label
_atom_site_type_symbol
_atom_site_fract_x
_atom_site_fract_y
_atom_site_fract_z
_atom_site_U_iso_or_equiv
_atom_site_thermal_displace_type
_atom_site_occupancy
_atom_site_calc_flag
_atom_site_refinement_flags
_atom_site_disorder_group
Cr Cr 0.50620(8) 0.07116(5) 0.20124(3) 0.0322(2) Uani 1 d . .
Cl1 Cl 0.30975(14) 0.04737(9) 0.24952(6) 0.0528(3) Uani 1 d . .
Cl2 Cl 0.71566(13) 0.10262(9) 0.16148(5) 0.0480(3) Uani 1 d . .
O1 O 0.4924(3) -0.0596(2) 0.16900(13) 0.0388(7) Uani 1 d . .
N1 N 0.3966(4) 0.1135(2) 0.12138(15) 0.0318(8) Uani 1 d D .
H1 H 0.4613(39) 0.0795(35) 0.1034(19) 0.039(13) Uiso 1 d D .
N2 N 0.5235(5) 0.2179(3) 0.2383(2) 0.0437(9) Uani 1 d . .
N3 N 0.6230(5) 0.0085(3) 0.2736(2) 0.0453(10) Uani 1 d . .
C1 C 0.3850(5) -0.1080(3) 0.1391(2) 0.0297(9) Uani 1 d . .
C2 C 0.3884(4) -0.2174(3) 0.1368(2) 0.0268(8) Uani 1 d . .
C3 C 0.2772(5) -0.2668(3) 0.1056(2) 0.0328(9) Uani 1 d . .
H3A H 0.2789(5) -0.3380(3) 0.1039(2) 0.039 Uiso 1 calc R .
C4 C 0.1631(5) -0.2162(3) 0.0765(2) 0.0342(9) Uani 1 d . .
C5 C 0.1650(5) -0.1099(3) 0.0778(2) 0.0343(9) Uani 1 d . .
H5A H 0.0925(5) -0.0738(3) 0.0573(2) 0.041 Uiso 1 calc R .
C6 C 0.2733(5) -0.0554(3) 0.1091(2) 0.0324(9) Uani 1 d . .
C7 C 0.2598(5) 0.0597(3) 0.1097(2) 0.0436(11) Uani 1 d . .
H7A H 0.2148(5) 0.0821(3) 0.0729(2) 0.052 Uiso 1 calc R .
H7B H 0.1995(5) 0.0790(3) 0.1388(2) 0.052 Uiso 1 calc R .
C8 C 0.3944(5) 0.2170(3) 0.0967(2) 0.0332(9) Uani 1 d . .
C9 C 0.3143(5) 0.2958(3) 0.1178(2) 0.0379(10) Uani 1 d . .
C10 C 0.3170(6) 0.3912(3) 0.0914(2) 0.0519(14) Uani 1 d . .
H10A H 0.2673(6) 0.4453(3) 0.1055(2) 0.062 Uiso 1 calc R .
C11 C 0.3917(7) 0.4074(3) 0.0450(2) 0.0566(15) Uani 1 d . .
H11A H 0.3912(7) 0.4718(3) 0.0279(2) 0.068 Uiso 1 calc R .
C12 C 0.4671(6) 0.3289(4) 0.0237(2) 0.0512(13) Uani 1 d . .
H12A H 0.5176(6) 0.3409(4) -0.0075(2) 0.061 Uiso 1 calc R .
C13 C 0.4687(5) 0.2317(3) 0.0482(2) 0.0404(11) Uani 1 d . .
C14 C 0.5122(5) -0.2763(3) 0.1678(2) 0.0337(9) Uani 1 d . .
C15 C 0.6504(5) -0.2444(4) 0.1450(3) 0.0520(13) Uani 1 d . .
H15A H 0.6444(5) -0.2563(4) 0.1044(3) 0.078 Uiso 1 calc R .
H15B H 0.7262(5) -0.2840(4) 0.1638(3) 0.078 Uiso 1 calc R .
H15C H 0.6673(5) -0.1730(4) 0.1527(3) 0.078 Uiso 1 calc R .
C16 C 0.5156(7) -0.2590(4) 0.2325(2) 0.0518(14) Uani 1 d . .
H16A H 0.5932(7) -0.2960(4) 0.2519(2) 0.078 Uiso 1 calc R .
H16B H 0.4294(7) -0.2831(4) 0.2455(2) 0.078 Uiso 1 calc R .
H16C H 0.5263(7) -0.1872(4) 0.2407(2) 0.078 Uiso 1 calc R .
C17 C 0.4970(6) -0.3928(3) 0.1583(2) 0.0523(14) Uani 1 d . .
H17A H 0.4944(6) -0.4077(3) 0.1181(2) 0.078 Uiso 1 calc R .
H17B H 0.4116(6) -0.4160(3) 0.1723(2) 0.078 Uiso 1 calc R .
H17C H 0.5756(6) -0.4272(3) 0.1786(2) 0.078 Uiso 1 calc R .
C18 C 0.0439(5) -0.2765(4) 0.0424(2) 0.0501(13) Uani 1 d D .
C19 C 0.1008(10) -0.3343(8) -0.0055(4) 0.099(4) Uani 0.85 d PD 1
H19A H 0.1797(10) -0.3749(8) 0.0096(4) 0.148 Uiso 0.85 calc PR 1
H19B H 0.1301(10) -0.2867(8) -0.0332(4) 0.148 Uiso 0.85 calc PR 1
H19C H 0.0290(10) -0.3783(8) -0.0236(4) 0.148 Uiso 0.85 calc PR 1
C20 C -0.0123(7) -0.3595(5) 0.0826(4) 0.068(2) Uani 0.85 d PD 1
H20A H 0.0633(7) -0.4042(5) 0.0967(4) 0.101 Uiso 0.85 calc PR 1
H20B H -0.0849(7) -0.3988(5) 0.0615(4) 0.101 Uiso 0.85 calc PR 1
H20C H -0.0496(7) -0.3265(5) 0.1144(4) 0.101 Uiso 0.85 calc PR 1
C21 C -0.0796(8) -0.2111(5) 0.0227(4) 0.077(3) Uani 0.85 d PD 1
H21A H -0.1115(8) -0.1761(5) 0.0550(4) 0.115 Uiso 0.85 calc PR 1
H21B H -0.1539(8) -0.2533(5) 0.0050(4) 0.115 Uiso 0.85 calc PR 1
H21C H -0.0529(8) -0.1617(5) -0.0046(4) 0.115 Uiso 0.85 calc PR 1
C19' C 0.0595(79) -0.2440(45) -0.0212(15) 0.124(23) Uiso 0.15 d PD 2
H19D H 0.0469(79) -0.1713(45) -0.0251(15) 0.185 Uiso 0.15 calc PR 2
H19E H -0.0103(79) -0.2786(45) -0.0466(15) 0.185 Uiso 0.15 calc PR 2
H19F H 0.1514(79) -0.2623(45) -0.0309(15) 0.185 Uiso 0.15 calc PR 2
C20' C 0.0655(60) -0.3916(18) 0.0439(22) 0.088(14) Uiso 0.15 d PD 2
H20D H 0.1611(60) -0.4070(18) 0.0381(22) 0.132 Uiso 0.15 calc PR 2
H20E H 0.0037(60) -0.4230(18) 0.0141(22) 0.132 Uiso 0.15 calc PR 2
H20F H 0.0452(60) -0.4177(18) 0.0805(22) 0.132 Uiso 0.15 calc PR 2
C21' C -0.1075(48) -0.2524(57) 0.0515(38) 0.240(73) Uiso 0.15 d PD 2
H21D H -0.1214(48) -0.1796(57) 0.0506(38) 0.360 Uiso 0.15 calc PR 2
H21E H -0.1277(48) -0.2786(57) 0.0881(38) 0.360 Uiso 0.15 calc PR 2
H21F H -0.1692(48) -0.2839(57) 0.0217(38) 0.360 Uiso 0.15 calc PR 2
C22 C 0.2220(6) 0.2825(4) 0.1652(2) 0.0490(12) Uani 1 d . .
H22A H 0.2589(6) 0.2288(4) 0.1904(2) 0.073 Uiso 1 d R .
H22B H 0.1288(6) 0.2647(4) 0.1492(2) 0.073 Uiso 1 d R .
H22C H 0.2192(6) 0.3453(4) 0.1864(2) 0.073 Uiso 1 d R .
C23 C 0.5427(7) 0.1460(4) 0.0207(2) 0.0570(14) Uani 1 d . .
H23A H 0.4766(7) 0.0926(4) 0.0094(2) 0.085 Uiso 1 d R .
H23B H 0.6159(7) 0.1192(4) 0.0476(2) 0.085 Uiso 1 d R .
H23C H 0.5828(7) 0.1715(4) -0.0124(2) 0.085 Uiso 1 d R .
C24 C 0.5211(6) 0.2949(3) 0.2603(2) 0.0419(11) Uani 1 d . .
C25 C 0.5136(7) 0.3930(4) 0.2887(3) 0.063(2) Uani 1 d . .
H25A H 0.4497(7) 0.4370(4) 0.2659(3) 0.094 Uiso 1 d R .
H25B H 0.6052(7) 0.4238(4) 0.2932(3) 0.094 Uiso 1 d R .
H25C H 0.4810(7) 0.3832(4) 0.3257(3) 0.094 Uiso 1 d R .
C26 C 0.6746(6) -0.0409(4) 0.3092(2) 0.0458(12) Uani 1 d . .
C27 C 0.7409(8) -0.1063(5) 0.3546(3) 0.076(2) Uani 1 d . .
H27A H 0.7287(8) -0.0767(5) 0.3913(3) 0.113 Uiso 1 d R .
H27B H 0.8394(8) -0.1124(5) 0.3505(3) 0.113 Uiso 1 d R .
H27C H 0.6984(8) -0.1730(5) 0.3520(3) 0.113 Uiso 1 d R .

loop_
_atom_type_symbol
_atom_type_description
_atom_type_scat_dispersion_real
_atom_type_scat_dispersion_imag
_atom_type_scat_source
C C 0.0181 0.0091 'International Tables Vol C Tables 4.2.6.8 and 6.1.1.4'
H H 0.0000 0.0000 'International Tables Vol C Tables 4.2.6.8 and 6.1.1.4'
N N 0.0311 0.0180 'International Tables Vol C Tables 4.2.6.8 and 6.1.1.4'
O O 0.0492 0.0322 'International Tables Vol C Tables 4.2.6.8 and 6.1.1.4'
Cl Cl 0.3639 0.7018 'International Tables Vol C Tables 4.2.6.8 and 6.1.1.4'
Cr Cr -0.1635 2.4439 'International Tables Vol C Tables 4.2.6.8 and 6.1.1.4'

loop_
_geom_angle_atom_site_label_1
_geom_angle_atom_site_label_2
_geom_angle_atom_site_label_3
_geom_angle
O1 Cr N3 88.91(14)
O1 Cr N2 179.33(14)
N3 Cr N2 90.43(15)
O1 Cr N1 82.69(12)
N3 Cr N1 171.10(15)
N2 Cr N1 97.96(14)
O1 Cr Cl1 92.74(12)
N3 Cr Cl1 86.83(14)
N2 Cr Cl1 87.35(14)
N1 Cr Cl1 96.49(12)
O1 Cr Cl2 91.57(12)
N3 Cr Cl2 89.02(13)
N2 Cr Cl2 88.29(13)
N1 Cr Cl2 88.25(12)
Cl1 Cr Cl2 173.95(5)
C1 O1 Cr 131.4(3)
C8 N1 C7 112.7(3)
C8 N1 Cr 124.9(2)
C7 N1 Cr 112.7(3)
C24 N2 Cr 173.5(5)
C26 N3 Cr 167.7(4)
O1 C1 C6 122.6(3)
O1 C1 C2 118.0(3)
C6 C1 C2 119.4(4)
C3 C2 C1 117.6(4)
C3 C2 C14 122.1(3)
C1 C2 C14 120.2(3)
C2 C3 C4 124.0(4)
C5 C4 C3 117.0(4)
C5 C4 C18 122.0(4)
C3 C4 C18 120.9(4)
C4 C5 C6 121.7(4)
C1 C6 C5 120.1(3)
C1 C6 C7 123.1(4)
C5 C6 C7 116.8(4)
N1 C7 C6 113.5(4)
C9 C8 C13 121.4(4)
C9 C8 N1 121.5(4)
C13 C8 N1 116.9(4)
C10 C9 C8 117.7(5)
C10 C9 C22 118.2(5)
C8 C9 C22 124.1(4)
C11 C10 C9 121.5(5)
C12 C11 C10 120.4(4)
C11 C12 C13 120.8(5)
C12 C13 C8 118.1(5)
C12 C13 C23 119.1(5)
C8 C13 C23 122.8(4)
C16 C14 C2 109.5(4)
C16 C14 C15 111.8(4)
C2 C14 C15 110.6(4)
C16 C14 C17 106.3(4)
C2 C14 C17 111.7(3)
C15 C14 C17 106.8(4)
C21 C18 C19 113.1(6)
C20' C18 C21' 109.4(22)
C21 C18 C4 112.9(4)
C19 C18 C4 109.8(5)
C20' C18 C4 113.7(22)
C21' C18 C4 119.2(38)
C21 C18 C20 105.8(6)
C19 C18 C20 106.0(6)
C4 C18 C20 108.8(4)
C20' C18 C19' 105.3(19)
C21' C18 C19' 105.2(21)
C4 C18 C19' 102.6(27)
N2 C24 C25 178.3(6)
N3 C26 C27 179.1(5)

loop_
_geom_bond_atom_site_label_1
_geom_bond_atom_site_label_2
_geom_bond_distance
Cr O1 1.865(3)
Cr N3 2.100(4)
Cr N2 2.102(4)
Cr N1 2.123(3)
Cr Cl1 2.311(2)
Cr Cl2 2.330(2)
O1 C1 1.341(5)
N1 C8 1.468(5)
N1 C7 1.486(6)
N2 C24 1.131(6)
N3 C26 1.128(6)
C1 C6 1.397(6)
C1 C2 1.429(5)
C2 C3 1.388(6)
C2 C14 1.531(5)
C3 C4 1.393(6)
C4 C5 1.388(6)
C4 C18 1.540(6)
C5 C6 1.401(6)
C6 C7 1.508(5)
C8 C9 1.402(7)
C8 C13 1.414(7)
C9 C10 1.391(6)
C9 C22 1.498(7)
C10 C11 1.378(9)
C11 C12 1.376(8)
C12 C13 1.393(7)
C13 C23 1.503(7)
C14 C16 1.530(6)
C14 C15 1.533(7)
C14 C17 1.541(6)
C18 C21 1.492(8)
C18 C19 1.500(9)
C18 C20' 1.52(2)
C18 C21' 1.52(2)
C18 C20 1.567(8)
C18 C19' 1.57(2)
C24 C25 1.446(6)
C26 C27 1.458(7)
